data_1536961
loop_
_publ_author_name
'Fischer, D.'
'Hoppe, R.'

_publ_section_title
;
 Zur Konstitution von Alkaliruthenaten(VI): 2. Ueber den Aufbau von K2 (Ru
 O3 (O H)2)
;
_journal_name_full 'Zeitschrift fuer Anorganische und Allgemeine Chemie'
_journal_page_first 41
_journal_page_last 46
_journal_volume 601
_journal_year 1991
_chemical_formula_sum 'H2 K2 O5 Ru'
_chemical_name_systematic 'K2 (Ru O3 (O H)2)'
_space_group_IT_number 19
_symmetry_space_group_name_Hall 'P 2ac 2ab'
_symmetry_space_group_name_H-M 'P 21 21 21'
_cell_angle_alpha 90
_cell_angle_beta 90
_cell_angle_gamma 90
_cell_formula_units_Z 4
_cell_length_a 8.031
_cell_length_b 6.699
_cell_length_c 10.616
_cell_volume 571.137
_citation_journal_id_ASTM ZAACAB
_cod_data_source_file Fischer_ZAACAB_1991_63.cif
_cod_data_source_block H2K2O5Ru1
_cod_original_cell_volume 571.1373
_cod_original_formula_sum 'H2 K2 O5 Ru1'
_cod_database_code 1536961

loop_
_symmetry_equiv_pos_as_xyz
x,y,z
-x+1/2,-y,z+1/2
x+1/2,-y+1/2,-z
-x,y+1/2,-z+1/2

loop_
_atom_site_label
_atom_site_type_symbol
_atom_site_fract_x
_atom_site_fract_y
_atom_site_fract_z
_atom_site_occupancy
_atom_site_U_iso_or_equiv
H1 H+1 0.3201 0.3623 0.1578 1 0.0
H2 H+1 0.5126 0.6196 0.0436 1 0.0
Ru1 Ru+6 0.8115 0.8415 0.1318 1 0.0
K2 K+1 0.006 0.7908 0.4405 1 0.0
O5 O-2 0.0958 0.4222 0.54 1 0.0
O3 O-2 0.2411 0.1036 0.4278 1 0.0
O1 O-2 0.1747 0.4537 0.8773 1 0.0
K1 K+1 0.649 0.3781 0.293 1 0.0
O4 O-2 0.4922 0.1174 0.6959 1 0.0
O2 O-2 0.2905 0.268 0.1995 1 0.0
